data_4319982
loop_
_publ_author_name
'Sung-Jin Kim'
'Mercouri G. Kanatzidis'

_publ_section_title
;
 A Unique Framework in BaGa2Sb2: A New Zintl Phase with Large Tunnels
;
_journal_name_full 'Inorganic Chemistry'
_journal_page_first 3781
_journal_page_last 3785
_journal_paper_doi 10.1021/ic010069n
_journal_volume 40
_journal_year 2001
_chemical_formula_sum 'Ba8 Ga16 Sb16'
_chemical_formula_weight 4162.24
_chemical_name_systematic
; 
 ? 
;
_space_group_IT_number 62
_symmetry_cell_setting orthorhombic
_symmetry_space_group_name_Hall '-P 2ac 2n'
_symmetry_space_group_name_H-M 'P n m a'
_atom_sites_solution_hydrogens geom
_atom_sites_solution_primary direct
_atom_sites_solution_secondary difmap
_audit_creation_method SHELXL-97
_cell_angle_alpha 90.00
_cell_angle_beta 90.00
_cell_angle_gamma 90.00
_cell_formula_units_Z 1
_cell_length_a 25.454(5)
_cell_length_b 4.4421(9)
_cell_length_c 10.273(2)
_cell_measurement_temperature 293(2)
_cell_volume 1161.6(4)
_computing_structure_refinement 'SHELXL-97 (Sheldrick, 1997)'
_computing_structure_solution 'SHELXS-97 (Sheldrick, 1990)'
_diffrn_ambient_temperature 293(2)
_diffrn_measured_fraction_theta_full 0.999
_diffrn_measured_fraction_theta_max 0.999
_diffrn_radiation_monochromator graphite
_diffrn_radiation_source 'fine-focus sealed tube'
_diffrn_radiation_type MoK\a
_diffrn_radiation_wavelength 0.71073
_diffrn_reflns_av_R_equivalents 0.0459
_diffrn_reflns_av_sigmaI/netI 0.0237
_diffrn_reflns_limit_h_max 32
_diffrn_reflns_limit_h_min -32
_diffrn_reflns_limit_k_max 5
_diffrn_reflns_limit_k_min -5
_diffrn_reflns_limit_l_max 12
_diffrn_reflns_limit_l_min -13
_diffrn_reflns_number 10231
_diffrn_reflns_theta_full 27.10
_diffrn_reflns_theta_max 27.10
_diffrn_reflns_theta_min 1.60
_exptl_absorpt_coefficient_mu 24.855
_exptl_crystal_density_diffrn 5.950
_exptl_crystal_density_method 'not measured'
_exptl_crystal_F_000 1760
_refine_diff_density_max 2.041
_refine_diff_density_min -1.085
_refine_diff_density_rms 0.369
_refine_ls_extinction_coef 0.00053(6)
_refine_ls_extinction_expression Fc^*^=kFc[1+0.001xFc^2^\l^3^/sin(2\q)]^-1/4^
_refine_ls_extinction_method SHELXL
_refine_ls_goodness_of_fit_ref 0.950
_refine_ls_hydrogen_treatment mixed
_refine_ls_matrix_type full
_refine_ls_number_parameters 62
_refine_ls_number_reflns 1455
_refine_ls_number_restraints 0
_refine_ls_restrained_S_all 0.950
_refine_ls_R_factor_all 0.0353
_refine_ls_R_factor_gt 0.0287
_refine_ls_shift/su_max 0.001
_refine_ls_shift/su_mean 0.000
_refine_ls_structure_factor_coef Fsqd
_refine_ls_weighting_details 'calc w=1/[\s^2^(Fo^2^)+(0.0483P)^2^+12.6551P] where P=(Fo^2^+2Fc^2^)/3'
_refine_ls_weighting_scheme calc
_refine_ls_wR_factor_gt 0.0710
_refine_ls_wR_factor_ref 0.0745
_reflns_number_gt 1296
_reflns_number_total 1455
_reflns_threshold_expression >2sigma(I)
_cod_data_source_file ic010069n.cif
_cod_data_source_block pnma
_cod_database_code 4319982

loop_
_symmetry_equiv_pos_as_xyz
'x, y, z'
'-x+1/2, -y, z+1/2'
'-x, y+1/2, -z'
'x+1/2, -y+1/2, -z+1/2'
'-x, -y, -z'
'x-1/2, y, -z-1/2'
'x, -y-1/2, z'
'-x-1/2, y-1/2, z-1/2'

loop_
_atom_site_label
_atom_site_type_symbol
_atom_site_fract_x
_atom_site_fract_y
_atom_site_fract_z
_atom_site_U_iso_or_equiv
_atom_site_adp_type
_atom_site_occupancy
_atom_site_symmetry_multiplicity
_atom_site_calc_flag
_atom_site_refinement_flags
_atom_site_disorder_assembly
_atom_site_disorder_group
Ba1 Ba 0.20740(2) 0.2500 0.54985(6) 0.01124(16) Uani 1 2 d S . .
Ba2 Ba 0.03933(2) -0.2500 0.77953(6) 0.01414(17) Uani 1 2 d S . .
Sb1 Sb 0.32920(3) 0.2500 0.80072(7) 0.01051(17) Uani 1 2 d S . .
Sb2 Sb 0.18564(3) -0.2500 0.81204(7) 0.01068(17) Uani 1 2 d S . .
Sb3 Sb 0.07792(3) -0.7500 1.02635(6) 0.01037(17) Uani 1 2 d S . .
Sb4 Sb 0.07039(3) 0.2500 0.51953(7) 0.01128(18) Uani 1 2 d S . .
Ga1 Ga 0.31866(4) -0.2500 0.46562(11) 0.0124(3) Uani 1 2 d S . .
Ga2 Ga 0.42116(4) 0.2500 0.67683(11) 0.0125(3) Uani 1 2 d S . .
Ga3 Ga 0.28567(4) -0.2500 0.70152(10) 0.0109(3) Uani 1 2 d S . .
Ga4 Ga 0.46495(4) 0.2500 0.89714(11) 0.0120(3) Uani 1 2 d S . .

loop_
_atom_site_aniso_label
_atom_site_aniso_U_11
_atom_site_aniso_U_22
_atom_site_aniso_U_33
_atom_site_aniso_U_23
_atom_site_aniso_U_13
_atom_site_aniso_U_12
Ba1 0.0126(3) 0.0100(3) 0.0112(3) 0.000 -0.0003(2) 0.000
Ba2 0.0169(3) 0.0106(3) 0.0149(3) 0.000 -0.0005(2) 0.000
Sb1 0.0113(3) 0.0087(4) 0.0115(3) 0.000 0.0012(2) 0.000
Sb2 0.0105(3) 0.0103(4) 0.0112(3) 0.000 0.0009(2) 0.000
Sb3 0.0108(3) 0.0093(4) 0.0109(3) 0.000 -0.0005(3) 0.000
Sb4 0.0092(3) 0.0102(4) 0.0144(4) 0.000 0.0003(2) 0.000
Ga1 0.0127(6) 0.0108(6) 0.0138(6) 0.000 0.0004(4) 0.000
Ga2 0.0122(5) 0.0110(6) 0.0143(6) 0.000 -0.0005(4) 0.000
Ga3 0.0122(5) 0.0100(6) 0.0105(5) 0.000 -0.0005(4) 0.000
Ga4 0.0138(6) 0.0103(6) 0.0120(6) 0.000 -0.0010(4) 0.000

loop_
_atom_type_symbol
_atom_type_description
_atom_type_scat_dispersion_real
_atom_type_scat_dispersion_imag
_atom_type_scat_source
Ga Ga 0.2307 1.6083 'International Tables Vol C Tables 4.2.6.8 and 6.1.1.4'
Sb Sb -0.5866 1.5461 'International Tables Vol C Tables 4.2.6.8 and 6.1.1.4'
Ba Ba -0.3244 2.2819 'International Tables Vol C Tables 4.2.6.8 and 6.1.1.4'

loop_
_geom_angle_atom_site_label_1
_geom_angle_atom_site_label_2
_geom_angle_atom_site_label_3
_geom_angle
_geom_angle_site_symmetry_1
_geom_angle_site_symmetry_3
_geom_angle_publ_flag
Ga3 Ba1 Ga3 82.58(3) . 1_565 ?
Ga3 Ba1 Sb4 129.10(2) . . ?
Ga3 Ba1 Sb4 129.10(2) 1_565 . ?
Ga3 Ba1 Sb1 94.42(2) . 2_554 ?
Ga3 Ba1 Sb1 155.65(3) 1_565 2_554 ?
Sb4 Ba1 Sb1 70.804(17) . 2_554 ?
Ga3 Ba1 Sb1 155.65(3) . 2_564 ?
Ga3 Ba1 Sb1 94.42(2) 1_565 2_564 ?
Sb4 Ba1 Sb1 70.804(17) . 2_564 ?
Sb1 Ba1 Sb1 78.39(2) 2_554 2_564 ?
Ga3 Ba1 Sb2 47.57(2) . . ?
Ga3 Ba1 Sb2 98.89(3) 1_565 . ?
Sb4 Ba1 Sb2 84.935(19) . . ?
Sb1 Ba1 Sb2 96.680(19) 2_554 . ?
Sb1 Ba1 Sb2 155.57(2) 2_564 . ?
Ga3 Ba1 Sb2 98.89(3) . 1_565 ?
Ga3 Ba1 Sb2 47.58(2) 1_565 1_565 ?
Sb4 Ba1 Sb2 84.934(19) . 1_565 ?
Sb1 Ba1 Sb2 155.57(2) 2_554 1_565 ?
Sb1 Ba1 Sb2 96.680(19) 2_564 1_565 ?
Sb2 Ba1 Sb2 77.85(2) . 1_565 ?
Ga3 Ba1 Ga3 115.67(2) . 2_554 ?
Ga3 Ba1 Ga3 115.67(2) 1_565 2_554 ?
Sb4 Ba1 Ga3 87.72(3) . 2_554 ?
Sb1 Ba1 Ga3 44.413(15) 2_554 2_554 ?
Sb1 Ba1 Ga3 44.413(15) 2_564 2_554 ?
Sb2 Ba1 Ga3 140.247(13) . 2_554 ?
Sb2 Ba1 Ga3 140.247(13) 1_565 2_554 ?
Ga3 Ba1 Sb2 82.45(3) . 2_554 ?
Ga3 Ba1 Sb2 82.45(3) 1_565 2_554 ?
Sb4 Ba1 Sb2 132.99(2) . 2_554 ?
Sb1 Ba1 Sb2 73.20(2) 2_554 2_554 ?
Sb1 Ba1 Sb2 73.20(2) 2_564 2_554 ?
Sb2 Ba1 Sb2 128.722(15) . 2_554 ?
Sb2 Ba1 Sb2 128.723(15) 1_565 2_554 ?
Ga3 Ba1 Sb2 45.27(2) 2_554 2_554 ?
Ga3 Ba1 Ga1 92.94(3) . 1_565 ?
Ga3 Ba1 Ga1 42.22(3) 1_565 1_565 ?
Sb4 Ba1 Ga1 137.836(19) . 1_565 ?
Sb1 Ba1 Ga1 114.32(3) 2_554 1_565 ?
Sb1 Ba1 Ga1 69.72(2) 2_564 1_565 ?
Sb2 Ba1 Ga1 132.46(3) . 1_565 ?
Sb2 Ba1 Ga1 85.47(2) 1_565 1_565 ?
Ga3 Ba1 Ga1 74.27(3) 2_554 1_565 ?
Sb2 Ba1 Ga1 43.487(18) 2_554 1_565 ?
Ga3 Ba1 Ga1 42.22(3) . . ?
Ga3 Ba1 Ga1 92.94(3) 1_565 . ?
Sb4 Ba1 Ga1 137.836(19) . . ?
Sb1 Ba1 Ga1 69.72(2) 2_554 . ?
Sb1 Ba1 Ga1 114.32(3) 2_564 . ?
Sb2 Ba1 Ga1 85.47(2) . . ?
Sb2 Ba1 Ga1 132.46(3) 1_565 . ?
Ga3 Ba1 Ga1 74.27(3) 2_554 . ?
Sb2 Ba1 Ga1 43.486(17) 2_554 . ?
Ga1 Ba1 Ga1 73.74(3) 1_565 . ?
Ga3 Ba1 Sb1 41.318(16) . . ?
Ga3 Ba1 Sb1 41.317(16) 1_565 . ?
Sb4 Ba1 Sb1 145.36(2) . . ?
Sb1 Ba1 Sb1 132.021(13) 2_554 . ?
Sb1 Ba1 Sb1 132.021(13) 2_564 . ?
Sb2 Ba1 Sb1 68.490(19) . . ?
Sb2 Ba1 Sb1 68.491(19) 1_565 . ?
Ga3 Ba1 Sb1 126.92(3) 2_554 . ?
Sb2 Ba1 Sb1 81.64(2) 2_554 . ?
Ga1 Ba1 Sb1 63.97(2) 1_565 . ?
Ga1 Ba1 Sb1 63.97(2) . . ?
Ga4 Ba2 Ga4 80.52(3) 6_547 6_557 ?
Ga4 Ba2 Sb3 160.79(3) 6_547 1_565 ?
Ga4 Ba2 Sb3 97.28(2) 6_557 1_565 ?
Ga4 Ba2 Sb3 97.28(2) 6_547 . ?
Ga4 Ba2 Sb3 160.79(3) 6_557 . ?
Sb3 Ba2 Sb3 78.48(2) 1_565 . ?
Ga4 Ba2 Sb4 97.42(3) 6_547 . ?
Ga4 Ba2 Sb4 47.42(2) 6_557 . ?
Sb3 Ba2 Sb4 94.88(2) 1_565 . ?
Sb3 Ba2 Sb4 150.90(3) . . ?
Ga4 Ba2 Sb4 47.42(2) 6_547 1_545 ?
Ga4 Ba2 Sb4 97.42(3) 6_557 1_545 ?
Sb3 Ba2 Sb4 150.90(3) 1_565 1_545 ?
Sb3 Ba2 Sb4 94.88(2) . 1_545 ?
Sb4 Ba2 Sb4 77.13(2) . 1_545 ?
Ga4 Ba2 Sb3 80.53(3) 6_547 5_547 ?
Ga4 Ba2 Sb3 80.53(3) 6_557 5_547 ?
Sb3 Ba2 Sb3 80.29(2) 1_565 5_547 ?
Sb3 Ba2 Sb3 80.29(2) . 5_547 ?
Sb4 Ba2 Sb3 126.944(18) . 5_547 ?
Sb4 Ba2 Sb3 126.946(18) 1_545 5_547 ?
Ga4 Ba2 Sb2 126.57(2) 6_547 . ?
Ga4 Ba2 Sb2 126.57(2) 6_557 . ?
Sb3 Ba2 Sb2 69.932(17) 1_565 . ?
Sb3 Ba2 Sb2 69.931(17) . . ?
Sb4 Ba2 Sb2 81.140(18) . . ?
Sb4 Ba2 Sb2 81.138(18) 1_545 . ?
Sb3 Ba2 Sb2 141.12(3) 5_547 . ?
Ga4 Ba2 Ga2 40.69(3) 6_547 6_547 ?
Ga4 Ba2 Ga2 90.23(3) 6_557 6_547 ?
Sb3 Ba2 Ga2 120.70(3) 1_565 6_547 ?
Sb3 Ba2 Ga2 76.37(2) . 6_547 ?
Sb4 Ba2 Ga2 129.36(3) . 6_547 ?
Sb4 Ba2 Ga2 84.19(2) 1_545 6_547 ?
Sb3 Ba2 Ga2 43.095(18) 5_547 6_547 ?
Sb2 Ba2 Ga2 141.711(17) . 6_547 ?
Ga4 Ba2 Ga2 90.23(3) 6_547 6_557 ?
Ga4 Ba2 Ga2 40.69(3) 6_557 6_557 ?
Sb3 Ba2 Ga2 76.37(2) 1_565 6_557 ?
Sb3 Ba2 Ga2 120.70(3) . 6_557 ?
Sb4 Ba2 Ga2 84.19(2) . 6_557 ?
Sb4 Ba2 Ga2 129.36(3) 1_545 6_557 ?
Sb3 Ba2 Ga2 43.095(18) 5_547 6_557 ?
Sb2 Ba2 Ga2 141.711(17) . 6_557 ?
Ga2 Ba2 Ga2 72.29(3) 6_547 6_557 ?
Ga4 Ba2 Ba2 49.740(16) 6_547 1_545 ?
Ga4 Ba2 Ba2 130.260(16) 6_557 1_545 ?
Sb3 Ba2 Ba2 129.243(12) 1_565 1_545 ?
Sb3 Ba2 Ba2 50.759(12) . 1_545 ?
Sb4 Ba2 Ba2 128.565(12) . 1_545 ?
Sb4 Ba2 Ba2 51.434(12) 1_545 1_545 ?
Sb3 Ba2 Ba2 90.0 5_547 1_545 ?
Sb2 Ba2 Ba2 90.0 . 1_545 ?
Ga2 Ba2 Ba2 53.856(14) 6_547 1_545 ?
Ga2 Ba2 Ba2 126.144(14) 6_557 1_545 ?
Ga4 Ba2 Ba2 130.260(16) 6_547 1_565 ?
Ga4 Ba2 Ba2 49.740(16) 6_557 1_565 ?
Sb3 Ba2 Ba2 50.758(12) 1_565 1_565 ?
Sb3 Ba2 Ba2 129.242(12) . 1_565 ?
Sb4 Ba2 Ba2 51.433(12) . 1_565 ?
Sb4 Ba2 Ba2 128.565(12) 1_545 1_565 ?
Sb3 Ba2 Ba2 90.0 5_547 1_565 ?
Sb2 Ba2 Ba2 90.0 . 1_565 ?
Ga2 Ba2 Ba2 126.144(14) 6_547 1_565 ?
Ga2 Ba2 Ba2 53.856(14) 6_557 1_565 ?
Ba2 Ba2 Ba2 180.00(3) 1_545 1_565 ?
Ga2 Sb1 Ga3 100.45(3) . 1_565 ?
Ga2 Sb1 Ga3 100.45(3) . . ?
Ga3 Sb1 Ga3 111.74(5) 1_565 . ?
Ga2 Sb1 Ba1 125.50(2) . 2_565 ?
Ga3 Sb1 Ba1 69.15(3) 1_565 2_565 ?
Ga3 Sb1 Ba1 133.65(4) . 2_565 ?
Ga2 Sb1 Ba1 125.50(2) . 2 ?
Ga3 Sb1 Ba1 133.65(4) 1_565 2 ?
Ga3 Sb1 Ba1 69.15(3) . 2 ?
Ba1 Sb1 Ba1 78.39(2) 2_565 2 ?
Ga2 Sb1 Ba1 111.73(4) . . ?
Ga3 Sb1 Ba1 55.92(2) 1_565 . ?
Ga3 Sb1 Ba1 55.92(2) . . ?
Ba1 Sb1 Ba1 105.171(18) 2_565 . ?
Ba1 Sb1 Ba1 105.171(18) 2 . ?
Ga1 Sb2 Ga1 109.09(5) 2 2_545 ?
Ga1 Sb2 Ga3 105.80(3) 2 . ?
Ga1 Sb2 Ga3 105.80(3) 2_545 . ?
Ga1 Sb2 Ba1 86.30(3) 2 . ?
Ga1 Sb2 Ba1 163.55(3) 2_545 . ?
Ga3 Sb2 Ba1 63.03(2) . . ?
Ga1 Sb2 Ba1 163.55(3) 2 1_545 ?
Ga1 Sb2 Ba1 86.30(3) 2_545 1_545 ?
Ga3 Sb2 Ba1 63.03(2) . 1_545 ?
Ba1 Sb2 Ba1 77.85(2) . 1_545 ?
Ga1 Sb2 Ba1 69.11(3) 2 2 ?
Ga1 Sb2 Ba1 69.11(3) 2_545 2 ?
Ga3 Sb2 Ba1 65.94(3) . 2 ?
Ba1 Sb2 Ba1 113.100(18) . 2 ?
Ba1 Sb2 Ba1 113.099(18) 1_545 2 ?
Ga1 Sb2 Ba2 90.67(3) 2 . ?
Ga1 Sb2 Ba2 90.67(3) 2_545 . ?
Ga3 Sb2 Ba2 150.84(3) . . ?
Ba1 Sb2 Ba2 95.049(19) . . ?
Ba1 Sb2 Ba2 95.050(19) 1_545 . ?
Ba1 Sb2 Ba2 143.22(2) 2 . ?
Ga1 Sb3 Ga2 97.09(3) 2_545 2 ?
Ga1 Sb3 Ga2 97.09(3) 2_545 2_545 ?
Ga2 Sb3 Ga2 110.31(5) 2 2_545 ?
Ga1 Sb3 Ba2 96.07(3) 2_545 . ?
Ga2 Sb3 Ba2 84.02(3) 2 . ?
Ga2 Sb3 Ba2 159.09(3) 2_545 . ?
Ga1 Sb3 Ba2 96.07(3) 2_545 1_545 ?
Ga2 Sb3 Ba2 159.09(3) 2 1_545 ?
Ga2 Sb3 Ba2 84.02(3) 2_545 1_545 ?
Ba2 Sb3 Ba2 78.48(2) . 1_545 ?
Ga1 Sb3 Ba2 159.58(4) 2_545 5_547 ?
Ga2 Sb3 Ba2 71.93(3) 2 5_547 ?
Ga2 Sb3 Ba2 71.93(3) 2_545 5_547 ?
Ba2 Sb3 Ba2 99.71(2) . 5_547 ?
Ba2 Sb3 Ba2 99.71(2) 1_545 5_547 ?
Ga4 Sb4 Ga4 110.32(5) 2_554 2_564 ?
Ga4 Sb4 Ga4 79.90(3) 2_554 6_557 ?
Ga4 Sb4 Ga4 79.90(3) 2_564 6_557 ?
Ga4 Sb4 Ba1 111.86(3) 2_554 . ?
Ga4 Sb4 Ba1 111.86(3) 2_564 . ?
Ga4 Sb4 Ba1 157.20(4) 6_557 . ?
Ga4 Sb4 Ba2 141.84(3) 2_554 1_565 ?
Ga4 Sb4 Ba2 76.29(3) 2_564 1_565 ?
Ga4 Sb4 Ba2 63.94(2) 6_557 1_565 ?
Ba1 Sb4 Ba2 98.88(2) . 1_565 ?
Ga4 Sb4 Ba2 76.29(3) 2_554 . ?
Ga4 Sb4 Ba2 141.84(3) 2_564 . ?
Ga4 Sb4 Ba2 63.94(2) 6_557 . ?
Ba1 Sb4 Ba2 98.88(2) . . ?
Ba2 Sb4 Ba2 77.13(2) 1_565 . ?
Ga3 Ga1 Sb3 95.78(5) . 2_544 ?
Ga3 Ga1 Sb2 122.25(3) . 2_544 ?
Sb3 Ga1 Sb2 99.93(3) 2_544 2_544 ?
Ga3 Ga1 Sb2 122.25(3) . 2_554 ?
Sb3 Ga1 Sb2 99.93(3) 2_544 2_554 ?
Sb2 Ga1 Sb2 109.09(5) 2_544 2_554 ?
Ga3 Ga1 Ba1 61.88(3) . 1_545 ?
Sb3 Ga1 Ba1 133.67(3) 2_544 1_545 ?
Sb2 Ga1 Ba1 67.41(2) 2_544 1_545 ?
Sb2 Ga1 Ba1 126.40(4) 2_554 1_545 ?
Ga3 Ga1 Ba1 61.88(3) . . ?
Sb3 Ga1 Ba1 133.67(3) 2_544 . ?
Sb2 Ga1 Ba1 126.40(4) 2_544 . ?
Sb2 Ga1 Ba1 67.41(2) 2_554 . ?
Ba1 Ga1 Ba1 73.75(3) 1_545 . ?
Ga4 Ga2 Sb1 87.68(5) . . ?
Ga4 Ga2 Sb3 120.58(3) . 2_544 ?
Sb1 Ga2 Sb3 106.29(3) . 2_544 ?
Ga4 Ga2 Sb3 120.58(3) . 2_554 ?
Sb1 Ga2 Sb3 106.29(3) . 2_554 ?
Sb3 Ga2 Sb3 110.31(5) 2_544 2_554 ?
Ga4 Ga2 Ba2 62.63(3) . 6_667 ?
Sb1 Ga2 Ba2 130.15(3) . 6_667 ?
Sb3 Ga2 Ba2 123.04(4) 2_544 6_667 ?
Sb3 Ga2 Ba2 64.98(2) 2_554 6_667 ?
Ga4 Ga2 Ba2 62.63(3) . 6_657 ?
Sb1 Ga2 Ba2 130.15(3) . 6_657 ?
Sb3 Ga2 Ba2 64.98(2) 2_544 6_657 ?
Sb3 Ga2 Ba2 123.04(4) 2_554 6_657 ?
Ba2 Ga2 Ba2 72.29(3) 6_667 6_657 ?
Ga1 Ga3 Sb1 102.93(4) . . ?
Ga1 Ga3 Sb1 102.92(4) . 1_545 ?
Sb1 Ga3 Sb1 111.74(5) . 1_545 ?
Ga1 Ga3 Sb2 133.15(5) . . ?
Sb1 Ga3 Sb2 102.85(3) . . ?
Sb1 Ga3 Sb2 102.85(3) 1_545 . ?
Ga1 Ga3 Ba1 75.90(3) . 1_545 ?
Sb1 Ga3 Ba1 165.12(4) . 1_545 ?
Sb1 Ga3 Ba1 82.76(2) 1_545 1_545 ?
Sb2 Ga3 Ba1 69.39(3) . 1_545 ?
Ga1 Ga3 Ba1 75.90(3) . . ?
Sb1 Ga3 Ba1 82.76(2) . . ?
Sb1 Ga3 Ba1 165.12(4) 1_545 . ?
Sb2 Ga3 Ba1 69.39(3) . . ?
Ba1 Ga3 Ba1 82.58(3) 1_545 . ?
Ga1 Ga3 Ba1 158.07(5) . 2 ?
Sb1 Ga3 Ba1 66.44(3) . 2 ?
Sb1 Ga3 Ba1 66.44(3) 1_545 2 ?
Sb2 Ga3 Ba1 68.79(3) . 2 ?
Ba1 Ga3 Ba1 119.44(3) 1_545 2 ?
Ba1 Ga3 Ba1 119.44(3) . 2 ?
Ga2 Ga4 Sb4 105.66(4) . 2_565 ?
Ga2 Ga4 Sb4 105.66(4) . 2 ?
Sb4 Ga4 Sb4 110.32(5) 2_565 2 ?
Ga2 Ga4 Sb4 133.91(5) . 6_657 ?
Sb4 Ga4 Sb4 100.11(3) 2_565 6_657 ?
Sb4 Ga4 Sb4 100.11(3) 2 6_657 ?
Ga2 Ga4 Ba2 76.68(3) . 6_667 ?
Sb4 Ga4 Ba2 84.15(2) 2_565 6_667 ?
Sb4 Ga4 Ba2 163.52(4) 2 6_667 ?
Sb4 Ga4 Ba2 68.64(3) 6_657 6_667 ?
Ga2 Ga4 Ba2 76.68(3) . 6_657 ?
Sb4 Ga4 Ba2 163.52(4) 2_565 6_657 ?
Sb4 Ga4 Ba2 84.15(2) 2 6_657 ?
Sb4 Ga4 Ba2 68.64(3) 6_657 6_657 ?
Ba2 Ga4 Ba2 80.52(3) 6_667 6_657 ?

loop_
_geom_bond_atom_site_label_1
_geom_bond_atom_site_label_2
_geom_bond_distance
_geom_bond_site_symmetry_2
_geom_bond_publ_flag
Ba1 Ga3 3.3660(10) . ?
Ba1 Ga3 3.3660(10) 1_565 ?
Ba1 Sb4 3.5014(11) . ?
Ba1 Sb1 3.5145(8) 2_554 ?
Ba1 Sb1 3.5145(8) 2_564 ?
Ba1 Sb2 3.5349(9) . ?
Ba1 Sb2 3.5349(9) 1_565 ?
Ba1 Ga3 3.5829(14) 2_554 ?
Ba1 Sb2 3.6580(10) 2_554 ?
Ba1 Ga1 3.7015(12) 1_565 ?
Ba1 Ga1 3.7015(11) . ?
Ba1 Sb1 4.0316(11) . ?
Ba2 Ga4 3.4368(11) 6_547 ?
Ba2 Ga4 3.4368(11) 6_557 ?
Ba2 Sb3 3.5110(8) 1_565 ?
Ba2 Sb3 3.5110(8) . ?
Ba2 Sb4 3.5627(9) . ?
Ba2 Sb4 3.5628(9) 1_545 ?
Ba2 Sb3 3.5894(11) 5_547 ?
Ba2 Sb2 3.7391(12) . ?
Ba2 Ga2 3.7657(12) 6_547 ?
Ba2 Ga2 3.7657(12) 6_557 ?
Ba2 Ba2 4.4421(9) 1_545 ?
Ba2 Ba2 4.4421(9) 1_565 ?
Sb1 Ga2 2.6645(14) . ?
Sb1 Ga3 2.6832(8) 1_565 ?
Sb1 Ga3 2.6832(8) . ?
Sb1 Ba1 3.5144(8) 2_565 ?
Sb1 Ba1 3.5144(8) 2 ?
Sb2 Ga1 2.7266(9) 2 ?
Sb2 Ga1 2.7266(9) 2_545 ?
Sb2 Ga3 2.7877(14) . ?
Sb2 Ba1 3.5350(9) 1_545 ?
Sb2 Ba1 3.6579(10) 2 ?
Sb3 Ga1 2.7054(14) 2_545 ?
Sb3 Ga2 2.7062(9) 2 ?
Sb3 Ga2 2.7062(9) 2_545 ?
Sb3 Ba2 3.5111(8) 1_545 ?
Sb3 Ba2 3.5894(11) 5_547 ?
Sb4 Ga4 2.7062(9) 2_554 ?
Sb4 Ga4 2.7062(9) 2_564 ?
Sb4 Ga4 2.8169(14) 6_557 ?
Sb4 Ba2 3.5627(9) 1_565 ?
Ga1 Ga3 2.5649(17) . ?
Ga1 Sb3 2.7054(14) 2_544 ?
Ga1 Sb2 2.7266(9) 2_544 ?
Ga1 Sb2 2.7266(9) 2_554 ?
Ga1 Ba1 3.7014(11) 1_545 ?
Ga2 Ga4 2.5228(17) . ?
Ga2 Sb3 2.7063(9) 2_544 ?
Ga2 Sb3 2.7063(9) 2_554 ?
Ga2 Ba2 3.7657(12) 6_667 ?
Ga2 Ba2 3.7657(12) 6_657 ?
Ga3 Sb1 2.6832(8) 1_545 ?
Ga3 Ba1 3.3659(10) 1_545 ?
Ga3 Ba1 3.5828(14) 2 ?
Ga4 Sb4 2.7062(9) 2_565 ?
Ga4 Sb4 2.7062(9) 2 ?
Ga4 Sb4 2.8170(14) 6_657 ?
Ga4 Ba2 3.4368(11) 6_667 ?
Ga4 Ba2 3.4368(11) 6_657 ?
